data_4070229
loop_
_publ_author_name
'Huynh, Han Vinh'
'Han, Yuan'
'Jothibasu, Ramasamy'
'Yang, Jie An'

_publ_section_title
;
 13C NMR Spectroscopic Determination of Ligand Donor Strengths Using
 N-Heterocyclic Carbene Complexes of Palladium(II)
;
_journal_issue 18
_journal_name_full Organometallics
_journal_page_first 5395
_journal_paper_doi 10.1021/om900667d
_journal_volume 28
_journal_year 2009
_chemical_formula_sum 'C24 H32 Br2 N4 Pd'
_chemical_formula_weight 642.76
_chemical_name_systematic
; 
 ? 
;
_space_group_IT_number 61
_symmetry_cell_setting orthorhombic
_symmetry_space_group_name_Hall '-P 2ac 2ab'
_symmetry_space_group_name_H-M 'P b c a'
_atom_sites_solution_hydrogens geom
_atom_sites_solution_primary direct
_atom_sites_solution_secondary difmap
_audit_creation_method SHELXL-97
_cell_angle_alpha 90.00
_cell_angle_beta 90.00
_cell_angle_gamma 90.00
_cell_formula_units_Z 8
_cell_length_a 9.0856(4)
_cell_length_b 19.9676(8)
_cell_length_c 29.0609(12)
_cell_measurement_reflns_used 4310
_cell_measurement_temperature 223(2)
_cell_measurement_theta_max 22.12
_cell_measurement_theta_min 2.56
_cell_volume 5272.2(4)
_computing_cell_refinement 'Bruker SMART'
_computing_data_collection 'Bruker SMART'
_computing_data_reduction 'Bruker SAINT'
_computing_molecular_graphics 'Bruker SHELXTL'
_computing_publication_material 'Bruker SHELXTL'
_computing_structure_refinement 'SHELXL-97 (Sheldrick, 1997)'
_computing_structure_solution 'SHELXS-97 (Sheldrick, 1990)'
_diffrn_ambient_temperature 223(2)
_diffrn_measured_fraction_theta_full 1.000
_diffrn_measured_fraction_theta_max 1.000
_diffrn_measurement_device_type 'CCD area detector'
_diffrn_measurement_method 'phi and omega scans'
_diffrn_radiation_monochromator graphite
_diffrn_radiation_source 'fine-focus sealed tube'
_diffrn_radiation_type MoK\a
_diffrn_radiation_wavelength 0.71073
_diffrn_reflns_av_R_equivalents 0.0598
_diffrn_reflns_av_sigmaI/netI 0.0519
_diffrn_reflns_limit_h_max 11
_diffrn_reflns_limit_h_min -11
_diffrn_reflns_limit_k_max 25
_diffrn_reflns_limit_k_min -19
_diffrn_reflns_limit_l_max 37
_diffrn_reflns_limit_l_min -37
_diffrn_reflns_number 35359
_diffrn_reflns_theta_full 27.50
_diffrn_reflns_theta_max 27.50
_diffrn_reflns_theta_min 2.04
_exptl_absorpt_coefficient_mu 3.753
_exptl_absorpt_correction_T_max 0.6216
_exptl_absorpt_correction_T_min 0.3152
_exptl_absorpt_correction_type multi-scan
_exptl_absorpt_process_details 'Sadabs, (Sheldrick 2001)'
_exptl_crystal_colour Yellow
_exptl_crystal_density_diffrn 1.620
_exptl_crystal_density_meas ?
_exptl_crystal_density_method 'not measured'
_exptl_crystal_description Block
_exptl_crystal_F_000 2560
_exptl_crystal_size_max 0.40
_exptl_crystal_size_mid 0.24
_exptl_crystal_size_min 0.14
_refine_diff_density_max 1.426
_refine_diff_density_min -1.076
_refine_diff_density_rms 0.112
_refine_ls_extinction_method none
_refine_ls_goodness_of_fit_ref 1.071
_refine_ls_hydrogen_treatment constr
_refine_ls_matrix_type full
_refine_ls_number_parameters 274
_refine_ls_number_reflns 6055
_refine_ls_number_restraints 36
_refine_ls_restrained_S_all 1.091
_refine_ls_R_factor_all 0.1182
_refine_ls_R_factor_gt 0.0707
_refine_ls_shift/su_max 0.001
_refine_ls_shift/su_mean 0.000
_refine_ls_structure_factor_coef Fsqd
_refine_ls_weighting_details 'calc w=1/[\s^2^(Fo^2^)+(0.0841P)^2^+11.8848P] where P=(Fo^2^+2Fc^2^)/3'
_refine_ls_weighting_scheme calc
_refine_ls_wR_factor_gt 0.1770
_refine_ls_wR_factor_ref 0.2007
_reflns_number_gt 3572
_reflns_number_total 6055
_reflns_threshold_expression >2sigma(I)
_cod_data_source_file om900667d_si_011.cif
_cod_data_source_block 9026
_cod_depositor_comments
;
The following automatic conversions were performed:

'_symmetry_cell_setting' value 'Orthorhombic' changed to
'orthorhombic' according to
/home/saulius/struct/CIF-dictionaries/cif_core.dic dictionary named
'cif_core.dic' version 2.4.2 from
2011-04-26.

'_exptl_absorpt_correction_type' value 'Multi-scan '
changed to 'multi-scan' according to
/home/saulius/struct/CIF-dictionaries/cif_core.dic dictionary named
'cif_core.dic' version 2.4.2 from 2011-04-26.

Automatic conversion script
Id: cif_fix_values 1715 2011-07-08 13:25:40Z adriana 

The following automatic conversions were performed:

'_exptl_crystal_density_meas' value 'Not Measured' was changed to '?'
- the value is perceived as not measured.

Automatic conversion script
Id: cif_fix_values 3008 2015-01-20 13:52:24Z robertas 
;
_cod_original_sg_symbol_H-M Pbca
_cod_database_code 4070229

loop_
_symmetry_equiv_pos_as_xyz
'x, y, z'
'-x+1/2, -y, z+1/2'
'-x, y+1/2, -z+1/2'
'x+1/2, -y+1/2, -z'
'-x, -y, -z'
'x-1/2, y, -z-1/2'
'x, -y-1/2, z-1/2'
'-x-1/2, y-1/2, z'

loop_
_atom_site_label
_atom_site_type_symbol
_atom_site_fract_x
_atom_site_fract_y
_atom_site_fract_z
_atom_site_U_iso_or_equiv
_atom_site_adp_type
_atom_site_occupancy
_atom_site_symmetry_multiplicity
_atom_site_calc_flag
_atom_site_refinement_flags
Pd1 Pd 0.44003(6) 0.12666(3) 0.37585(2) 0.0620(2) Uani 1 1 d .
Br1 Br 0.58268(14) 0.18004(4) 0.31537(5) 0.1223(5) Uani 1 1 d .
Br2 Br 0.29347(10) 0.06865(5) 0.43334(3) 0.0838(3) Uani 1 1 d .
N1 N 0.4618(6) 0.0000(3) 0.32008(17) 0.0510(12) Uani 1 1 d .
N2 N 0.6411(6) 0.0075(3) 0.36829(19) 0.0612(15) Uani 1 1 d .
N3 N 0.2443(10) 0.2451(4) 0.3844(3) 0.103(3) Uani 1 1 d .
N4 N 0.2316(10) 0.3124(4) 0.3978(3) 0.105(3) Uani 1 1 d .
C1 C 0.5202(7) 0.0382(3) 0.3534(2) 0.0517(15) Uani 1 1 d .
C2 C 0.5487(5) -0.0554(2) 0.31339(17) 0.0607(18) Uani 1 1 d GU
C3 C 0.5394(7) -0.1107(3) 0.28449(18) 0.097(3) Uani 1 1 d GU
H3 H 0.4617 -0.1142 0.2633 0.116 Uiso 1 1 calc R
C4 C 0.6451(9) -0.1609(2) 0.2870(2) 0.113(3) Uani 1 1 d GU
H4 H 0.6388 -0.1983 0.2674 0.136 Uiso 1 1 calc R
C5 C 0.7601(8) -0.1558(3) 0.3183(3) 0.135(4) Uani 1 1 d GU
H5 H 0.8315 -0.1898 0.3200 0.162 Uiso 1 1 calc R
C6 C 0.7693(6) -0.1005(3) 0.3472(2) 0.111(3) Uani 1 1 d GU
H6 H 0.8471 -0.0971 0.3684 0.133 Uiso 1 1 calc R
C7 C 0.6637(6) -0.0503(2) 0.34476(17) 0.068(2) Uani 1 1 d GU
C8 C 0.3183(9) 0.0163(5) 0.2985(3) 0.090(3) Uani 1 1 d .
H8 H 0.2904 0.0583 0.3144 0.108 Uiso 1 1 calc R
C9 C 0.2034(9) -0.0307(5) 0.3142(3) 0.090(3) Uani 1 1 d .
H9A H 0.1098 -0.0184 0.3005 0.134 Uiso 1 1 calc R
H9B H 0.1955 -0.0287 0.3474 0.134 Uiso 1 1 calc R
H9C H 0.2293 -0.0758 0.3049 0.134 Uiso 1 1 calc R
C10 C 0.3316(11) 0.0376(6) 0.2519(3) 0.107(3) Uani 1 1 d .
H10A H 0.4176 0.0660 0.2487 0.160 Uiso 1 1 calc R
H10B H 0.2444 0.0625 0.2431 0.160 Uiso 1 1 calc R
H10C H 0.3420 -0.0013 0.2321 0.160 Uiso 1 1 calc R
C11 C 0.7373(11) 0.0348(7) 0.4051(3) 0.115(4) Uani 1 1 d .
H11 H 0.6898 0.0789 0.4098 0.138 Uiso 1 1 calc R
C12 C 0.8770(12) 0.0562(8) 0.3883(4) 0.139(5) Uani 1 1 d .
H12A H 0.9259 0.0828 0.4116 0.209 Uiso 1 1 calc R
H12B H 0.8635 0.0829 0.3608 0.209 Uiso 1 1 calc R
H12C H 0.9369 0.0173 0.3811 0.209 Uiso 1 1 calc R
C13 C 0.7146(14) 0.0065(7) 0.4486(3) 0.124(4) Uani 1 1 d .
H13A H 0.7291 -0.0415 0.4469 0.186 Uiso 1 1 calc R
H13B H 0.6150 0.0159 0.4587 0.186 Uiso 1 1 calc R
H13C H 0.7840 0.0256 0.4703 0.186 Uiso 1 1 calc R
C14 C 0.3678(10) 0.2172(4) 0.3968(3) 0.075(2) Uani 1 1 d .
C15 C 0.4361(9) 0.2654(4) 0.4255(2) 0.0649(19) Uani 1 1 d .
C16 C 0.5647(10) 0.2640(5) 0.4509(3) 0.086(3) Uani 1 1 d .
H16 H 0.6269 0.2264 0.4502 0.103 Uiso 1 1 calc R
C17 C 0.5988(12) 0.3191(6) 0.4769(4) 0.109(3) Uani 1 1 d .
H17 H 0.6854 0.3192 0.4946 0.130 Uiso 1 1 calc R
C18 C 0.5067(14) 0.3749(5) 0.4775(4) 0.112(4) Uani 1 1 d .
H18 H 0.5325 0.4111 0.4966 0.134 Uiso 1 1 calc R
C19 C 0.3836(13) 0.3797(4) 0.4524(3) 0.093(3) Uani 1 1 d .
H19 H 0.3244 0.4183 0.4523 0.111 Uiso 1 1 calc R
C20 C 0.3493(11) 0.3220(4) 0.4262(3) 0.079(2) Uani 1 1 d .
C21 C 0.1121(17) 0.2092(6) 0.3535(5) 0.141(5) Uani 1 1 d .
H21A H 0.1109 0.1604 0.3568 0.169 Uiso 1 1 calc R
H21B H 0.0145 0.2277 0.3602 0.169 Uiso 1 1 calc R
C22 C 0.1665(19) 0.2300(7) 0.3109(5) 0.165(6) Uani 1 1 d .
H22A H 0.1655 0.2785 0.3093 0.248 Uiso 1 1 calc R
H22B H 0.1053 0.2119 0.2865 0.248 Uiso 1 1 calc R
H22C H 0.2666 0.2140 0.3071 0.248 Uiso 1 1 calc R
C23 C 0.0862(13) 0.3451(5) 0.4025(4) 0.113(4) Uani 1 1 d .
H23A H 0.1013 0.3937 0.4039 0.136 Uiso 1 1 calc R
H23B H 0.0284 0.3356 0.3748 0.136 Uiso 1 1 calc R
C24 C -0.0003(18) 0.3247(8) 0.4429(5) 0.157(5) Uani 1 1 d .
H24A H -0.0297 0.2782 0.4396 0.236 Uiso 1 1 calc R
H24B H -0.0873 0.3527 0.4454 0.236 Uiso 1 1 calc R
H24C H 0.0590 0.3297 0.4705 0.236 Uiso 1 1 calc R

loop_
_atom_site_aniso_label
_atom_site_aniso_U_11
_atom_site_aniso_U_22
_atom_site_aniso_U_33
_atom_site_aniso_U_23
_atom_site_aniso_U_13
_atom_site_aniso_U_12
Pd1 0.0645(4) 0.0450(3) 0.0765(4) -0.0147(2) 0.0039(3) 0.0007(2)
Br1 0.1487(10) 0.0504(5) 0.1680(11) -0.0121(6) 0.0771(9) -0.0226(5)
Br2 0.0953(7) 0.0860(6) 0.0701(5) 0.0043(4) 0.0205(4) 0.0176(5)
N1 0.052(3) 0.046(3) 0.055(3) 0.001(2) -0.003(3) -0.005(2)
N2 0.054(3) 0.076(4) 0.053(3) 0.003(3) -0.003(3) 0.005(3)
N3 0.108(6) 0.078(5) 0.122(6) -0.055(5) -0.040(5) 0.027(5)
N4 0.134(7) 0.073(5) 0.109(6) -0.038(4) -0.032(6) 0.040(5)
C1 0.050(4) 0.053(4) 0.051(4) 0.002(3) 0.002(3) 0.002(3)
C2 0.081(5) 0.044(3) 0.056(4) -0.001(3) 0.025(4) -0.005(3)
C3 0.127(7) 0.070(5) 0.094(5) -0.013(4) 0.042(5) -0.025(5)
C4 0.149(7) 0.061(5) 0.129(7) -0.014(5) 0.066(6) -0.004(5)
C5 0.145(8) 0.097(6) 0.164(8) 0.017(6) 0.060(7) 0.040(6)
C6 0.111(6) 0.105(6) 0.118(6) 0.031(6) 0.027(6) 0.033(6)
C7 0.064(4) 0.062(4) 0.078(5) 0.018(4) 0.018(4) 0.020(4)
C8 0.057(5) 0.130(8) 0.084(6) 0.016(5) -0.016(4) -0.012(5)
C9 0.056(5) 0.128(8) 0.085(6) -0.026(5) 0.013(4) -0.020(5)
C10 0.090(7) 0.137(9) 0.093(7) 0.026(7) -0.029(5) -0.006(6)
C11 0.081(6) 0.200(12) 0.065(6) 0.000(7) -0.018(5) -0.037(7)
C12 0.082(7) 0.226(15) 0.110(8) -0.016(9) -0.013(6) -0.047(9)
C13 0.134(10) 0.162(11) 0.075(6) 0.007(7) -0.023(6) -0.037(8)
C14 0.078(6) 0.052(4) 0.096(6) -0.022(4) 0.001(5) 0.004(4)
C15 0.081(5) 0.055(4) 0.059(4) -0.016(3) 0.011(4) -0.001(4)
C16 0.074(6) 0.089(6) 0.095(6) -0.032(5) 0.006(5) -0.006(5)
C17 0.092(7) 0.122(9) 0.113(8) -0.050(7) 0.005(6) -0.014(7)
C18 0.122(9) 0.101(8) 0.112(8) -0.057(6) 0.021(7) -0.025(7)
C19 0.121(8) 0.066(5) 0.091(6) -0.028(5) 0.011(6) -0.001(5)
C20 0.100(6) 0.064(5) 0.073(5) -0.014(4) 0.009(5) 0.005(5)
C21 0.195(14) 0.102(8) 0.127(10) 0.011(8) 0.029(10) 0.059(9)
C22 0.217(16) 0.113(10) 0.166(14) 0.022(9) 0.032(12) 0.064(11)
C23 0.132(9) 0.077(6) 0.131(9) -0.007(6) -0.038(8) 0.052(6)
C24 0.176(13) 0.172(14) 0.124(10) 0.018(10) 0.024(11) 0.044(12)

loop_
_atom_type_symbol
_atom_type_description
_atom_type_scat_dispersion_real
_atom_type_scat_dispersion_imag
_atom_type_scat_source
C C 0.0033 0.0016 'International Tables Vol C Tables 4.2.6.8 and 6.1.1.4'
H H 0.0000 0.0000 'International Tables Vol C Tables 4.2.6.8 and 6.1.1.4'
N N 0.0061 0.0033 'International Tables Vol C Tables 4.2.6.8 and 6.1.1.4'
Br Br -0.2901 2.4595 'International Tables Vol C Tables 4.2.6.8 and 6.1.1.4'
Pd Pd -0.9988 1.0072 'International Tables Vol C Tables 4.2.6.8 and 6.1.1.4'

loop_
_geom_angle_atom_site_label_1
_geom_angle_atom_site_label_2
_geom_angle_atom_site_label_3
_geom_angle
C14 Pd1 C1 177.3(3)
C14 Pd1 Br1 89.9(3)
C1 Pd1 Br1 87.57(18)
C14 Pd1 Br2 92.4(3)
C1 Pd1 Br2 90.16(18)
Br1 Pd1 Br2 176.89(4)
C1 N1 C2 109.4(5)
C1 N1 C8 121.9(6)
C2 N1 C8 128.5(6)
C1 N2 C7 110.6(5)
C1 N2 C11 123.5(8)
C7 N2 C11 125.9(7)
C14 N3 N4 113.8(7)
C14 N3 C21 126.0(7)
N4 N3 C21 120.2(8)
C20 N4 N3 103.8(7)
C20 N4 C23 125.5(7)
N3 N4 C23 121.5(9)
N2 C1 N1 107.4(6)
N2 C1 Pd1 126.6(5)
N1 C1 Pd1 126.0(5)
N1 C2 C3 133.7(4)
N1 C2 C7 106.3(4)
C3 C2 C7 120.0
C4 C3 C2 120.0
C5 C4 C3 120.0
C4 C5 C6 120.0
C5 C6 C7 120.0
N2 C7 C6 133.8(4)
N2 C7 C2 106.2(4)
C6 C7 C2 120.0
C10 C8 C9 122.9(8)
C10 C8 N1 113.1(7)
C9 C8 N1 110.6(7)
C13 C11 C12 124.1(10)
C13 C11 N2 114.6(9)
C12 C11 N2 112.9(8)
N3 C14 C15 104.5(7)
N3 C14 Pd1 125.4(6)
C15 C14 Pd1 130.1(6)
C20 C15 C16 119.5(7)
C20 C15 C14 108.4(8)
C16 C15 C14 132.1(8)
C17 C16 C15 118.0(9)
C16 C17 C18 120.9(10)
C19 C18 C17 123.5(9)
C18 C19 C20 114.8(9)
N4 C20 C15 108.9(7)
N4 C20 C19 127.8(9)
C15 C20 C19 123.3(9)
C22 C21 N3 95.5(13)
C24 C23 N4 115.4(10)

loop_
_geom_bond_atom_site_label_1
_geom_bond_atom_site_label_2
_geom_bond_distance
Pd1 C14 2.017(7)
Pd1 C1 2.019(6)
Pd1 Br1 2.4300(12)
Pd1 Br2 2.4302(10)
N1 C1 1.342(8)
N1 C2 1.373(7)
N1 C8 1.483(9)
N2 C1 1.330(8)
N2 C7 1.357(7)
N2 C11 1.484(10)
N3 C14 1.304(11)
N3 N4 1.405(9)
N3 C21 1.661(17)
N4 C20 1.366(12)
N4 C23 1.479(12)
C2 C3 1.3900
C2 C7 1.3900
C3 C4 1.3900
C4 C5 1.3900
C5 C6 1.3900
C6 C7 1.3900
C8 C10 1.425(12)
C8 C9 1.476(12)
C11 C13 1.401(13)
C11 C12 1.425(14)
C14 C15 1.418(10)
C15 C20 1.378(11)
C15 C16 1.382(11)
C16 C17 1.371(12)
C17 C18 1.393(15)
C18 C19 1.339(15)
C19 C20 1.416(11)
C21 C22 1.397(16)
C23 C24 1.471(16)
